data_7129465
loop_
_publ_author_name
'Dai, Yun'
'Meng, Wei'
'Feng, Xiangqing'
'Du, Haifeng'

_publ_section_title
;
 Chiral FLPs-Catalyzed Asymmetric Hydrogenation of 3-Fluorinated Chromones
;
_journal_name_full 'Chemical Communications'
_journal_paper_doi 10.1039/D1CC06964K
_journal_year 2022
_chemical_absolute_configuration ad
_chemical_formula_moiety 'C13 H9 F O2 S'
_chemical_formula_sum 'C13 H9 F O2 S'
_chemical_formula_weight 248.26
_space_group_crystal_system orthorhombic
_space_group_IT_number 19
_space_group_name_Hall 'P 2ac 2ab'
_space_group_name_H-M_alt 'P 21 21 21'
_atom_sites_solution_hydrogens geom
_atom_sites_solution_primary dual
_audit_creation_date 2021-08-31
_audit_creation_method
;
Olex2 1.3
(compiled 2020.11.12 svn.r5f609507 for OlexSys, GUI svn.r6272)
;
_audit_update_record
;
2021-10-11 deposited with the CCDC.	2021-12-23 downloaded from the CCDC.
;
_cell_angle_alpha 90
_cell_angle_beta 90
_cell_angle_gamma 90
_cell_formula_units_Z 4
_cell_length_a 5.30320(10)
_cell_length_b 8.3138(2)
_cell_length_c 24.4770(7)
_cell_measurement_reflns_used 13268
_cell_measurement_temperature 170.00(10)
_cell_measurement_theta_max 30.9920
_cell_measurement_theta_min 1.6380
_cell_volume 1079.18(5)
_computing_cell_refinement 'CrysAlisPro 1.171.39.45i (Rigaku OD, 2018)'
_computing_data_collection 'CrysAlisPro 1.171.39.45i (Rigaku OD, 2018)'
_computing_data_reduction 'CrysAlisPro 1.171.39.45i (Rigaku OD, 2018)'
_computing_molecular_graphics 'Olex2 1.3 (Dolomanov et al., 2009)'
_computing_publication_material 'Olex2 1.3 (Dolomanov et al., 2009)'
_computing_structure_refinement 'SHELXL 2018/3 (Sheldrick, 2015)'
_computing_structure_solution 'SHELXT 2018/2 (Sheldrick, 2018)'
_diffrn_ambient_environment N~2~
_diffrn_ambient_temperature 170.00(10)
_diffrn_detector 'CCD plate'
_diffrn_measured_fraction_theta_full 1.000
_diffrn_measured_fraction_theta_max 0.933
_diffrn_measurement_details
;
List of Runs (angles in degrees, time in seconds):

  # Type    Start    End  Width  t~exp~   \w     \q     \k     \f   Frames
#--------------------------------------------------------------------------
  1  \w    -42.00 -16.00   0.50    2.00    --    5.00  45.00 150.00   52
  2  \w    -42.00 -16.00   0.50    2.00    --    5.00  45.00 120.00   52
  3  \w   -101.00  58.00   0.50    2.00    --  -11.60  45.00  90.00  318
  4  \w      1.00  27.00   0.50    2.00    --  -11.60  45.00 -19.45   52
  5  \w   -101.00  75.00   0.50    2.00    --  -11.60  45.00  30.00  352
  6  \w    -19.00  77.00   0.50    2.00    --  -11.60  45.00 177.58  192
  7  \w    -82.00 -49.00   0.50    2.00    --  -11.60  45.00 177.58   66
;
_diffrn_measurement_device 'four-circle diffractometer'
_diffrn_measurement_device_type 'XtaLAB AFC10 (RCD3): fixed-chi single'
_diffrn_measurement_method '\w scans'
_diffrn_orient_matrix_type 'CrysAlisPro convention (1999,Acta A55,543-557)'
_diffrn_orient_matrix_UB_11 0.1177354000
_diffrn_orient_matrix_UB_12 0.0199796000
_diffrn_orient_matrix_UB_13 -0.0119722000
_diffrn_orient_matrix_UB_21 0.0631411000
_diffrn_orient_matrix_UB_22 -0.0457748000
_diffrn_orient_matrix_UB_23 0.0202862000
_diffrn_orient_matrix_UB_31 -0.0073096000
_diffrn_orient_matrix_UB_32 -0.0691320000
_diffrn_orient_matrix_UB_33 -0.0168775000
_diffrn_radiation_monochromator mirror
_diffrn_radiation_probe x-ray
_diffrn_radiation_type 'Mo K\a'
_diffrn_radiation_wavelength 0.71073
_diffrn_reflns_av_R_equivalents 0.0199
_diffrn_reflns_av_unetI/netI 0.0140
_diffrn_reflns_Laue_measured_fraction_full 1.000
_diffrn_reflns_Laue_measured_fraction_max 0.933
_diffrn_reflns_limit_h_max 7
_diffrn_reflns_limit_h_min -7
_diffrn_reflns_limit_k_max 11
_diffrn_reflns_limit_k_min -11
_diffrn_reflns_limit_l_max 32
_diffrn_reflns_limit_l_min -30
_diffrn_reflns_number 17206
_diffrn_reflns_point_group_measured_fraction_full 0.999
_diffrn_reflns_point_group_measured_fraction_max 0.908
_diffrn_reflns_theta_full 25.242
_diffrn_reflns_theta_max 30.833
_diffrn_reflns_theta_min 1.664
_diffrn_source 'Rotating-anode X-ray tube'
_diffrn_source_type 'Rigaku (Mo) X-ray Source'
_exptl_absorpt_coefficient_mu 0.298
_exptl_absorpt_correction_T_max 1.00000
_exptl_absorpt_correction_T_min 0.72892
_exptl_absorpt_correction_type multi-scan
_exptl_absorpt_process_details
;
CrysAlisPro 1.171.39.45i (Rigaku Oxford Diffraction, 2018)
Empirical absorption correction using spherical harmonics,
 implemented in SCALE3 ABSPACK scaling algorithm.
;
_exptl_crystal_colour colourless
_exptl_crystal_colour_primary colourless
_exptl_crystal_density_diffrn 1.528
_exptl_crystal_description block
_exptl_crystal_F_000 512
_exptl_crystal_size_max 0.32
_exptl_crystal_size_mid 0.25
_exptl_crystal_size_min 0.22
_refine_diff_density_max 0.255
_refine_diff_density_min -0.207
_refine_diff_density_rms 0.038
_refine_ls_abs_structure_details
;
 Flack x determined using 1153 quotients [(I+)-(I-)]/[(I+)+(I-)]
 (Parsons, Flack and Wagner, Acta Cryst. B69 (2013) 249-259).
;
_refine_ls_abs_structure_Flack 0.02(2)
_refine_ls_extinction_method none
_refine_ls_goodness_of_fit_ref 1.039
_refine_ls_hydrogen_treatment constr
_refine_ls_matrix_type full
_refine_ls_number_parameters 191
_refine_ls_number_reflns 3076
_refine_ls_number_restraints 124
_refine_ls_restrained_S_all 1.058
_refine_ls_R_factor_all 0.0270
_refine_ls_R_factor_gt 0.0257
_refine_ls_shift/su_max 0.001
_refine_ls_shift/su_mean 0.000
_refine_ls_structure_factor_coef Fsqd
_refine_ls_weighting_details 'w=1/[\s^2^(Fo^2^)+(0.0494P)^2^+0.0913P] where P=(Fo^2^+2Fc^2^)/3'
_refine_ls_weighting_scheme calc
_refine_ls_wR_factor_gt 0.0722
_refine_ls_wR_factor_ref 0.0729
_reflns_Friedel_coverage 0.658
_reflns_Friedel_fraction_full 0.999
_reflns_Friedel_fraction_max 0.872
_reflns_number_gt 2951
_reflns_number_total 3076
_reflns_threshold_expression 'I > 2\s(I)'
_cod_data_source_file d1cc06964k2.cif
_cod_data_source_block mx9580
_cod_database_code 7129465
_shelx_shelxl_version_number 2018/3
_chemical_oxdiff_formula CHOFS
_shelx_space_group_comment
;
The symmetry employed for this shelxl refinement is uniquely defined
by the following loop, which should always be used as a source of
symmetry information in preference to the above space-group names.
They are only intended as comments.
;
_reflns_odcompleteness_completeness 99.93
_reflns_odcompleteness_iscentric 1
_reflns_odcompleteness_theta 27.42
_olex2_refinement_description
;
1. Fixed Uiso
 At 1.2 times of:
  All C(H) groups, All C(H,H) groups
2. Restrained distances
 S1-C4 = S1-C1 = S1A-C1 = S1A-C4A
 1.72 with sigma of 0.01
 C2-C1 = C4-C3 = C4A-C3A = C2A-C1
 1.38 with sigma of 0.01
 C3A-C2A = C3-C2
 1.42 with sigma of 0.01
3. Uiso/Uaniso restraints and constraints
S1 \\sim C2 \\sim C3 \\sim C4 \\sim C2A \\sim C3A \\sim C4A \\sim S1A: within
1.7A with sigma of 0.02 and sigma for terminal atoms of 0.04 within 1.7A
Uanis(S1) \\sim Ueq, Uanis(C2) \\sim Ueq, Uanis(C3) \\sim Ueq, Uanis(C4) \\sim
Ueq, Uanis(C2A) \\sim Ueq, Uanis(C3A) \\sim Ueq, Uanis(C4A) \\sim Ueq,
Uanis(S1A) \\sim Ueq: with sigma of 0.01 and sigma for terminal atoms of 0.02
4. Others
 Sof(C2A)=Sof(H2A)=Sof(C3A)=Sof(H3A)=Sof(C4A)=Sof(H4A)=Sof(S1A)=1-FVAR(1)
 Sof(S1)=Sof(C2)=Sof(H2)=Sof(C3)=Sof(H3)=Sof(C4)=Sof(H4)=FVAR(1)
5.a Ternary CH refined with riding coordinates:
 C10(H10)
5.b Secondary CH2 refined with riding coordinates:
 C9(H9A,H9B)
5.c Aromatic/amide H refined with riding coordinates:
 C2(H2), C3(H3), C4(H4), C6(H6), C7(H7), C13(H13), C2A(H2A), C3A(H3A), C4A(H4A)
;
_olex2_submission_special_instructions 'No special instructions were received'
_oxdiff_exptl_absorpt_empirical_details
;
Empirical correction (ABSPACK) includes:
- Absorption correction using spherical harmonics
- Frame scaling
;
_oxdiff_exptl_absorpt_empirical_full_max 1.508
_oxdiff_exptl_absorpt_empirical_full_min 0.660

loop_
_space_group_symop_operation_xyz
'x, y, z'
'-x+1/2, -y, z+1/2'
'-x, y+1/2, -z+1/2'
'x+1/2, -y+1/2, -z'

loop_
_atom_site_label
_atom_site_type_symbol
_atom_site_fract_x
_atom_site_fract_y
_atom_site_fract_z
_atom_site_U_iso_or_equiv
_atom_site_adp_type
_atom_site_occupancy
_atom_site_site_symmetry_order
_atom_site_calc_flag
_atom_site_refinement_flags_posn
_atom_site_refinement_flags_adp
_atom_site_refinement_flags_occupancy
_atom_site_disorder_assembly
_atom_site_disorder_group
S1 S 0.2132(2) 0.5630(2) 0.53468(7) 0.0362(2) Uani 0.690(2) 1 d D U P A 1
F1 F 0.99121(17) 0.52072(10) 0.21576(3) 0.0314(2) Uani 1 1 d . . . . .
O1 O 0.4723(2) 0.74404(11) 0.27453(4) 0.0273(2) Uani 1 1 d . . . . .
O2 O 0.9727(2) 0.39098(12) 0.31638(4) 0.0324(2) Uani 1 1 d . . . . .
C1 C 0.4288(3) 0.50315(17) 0.48949(5) 0.0275(3) Uani 1 1 d D . . . .
C2 C 0.601(2) 0.3990(15) 0.5141(4) 0.0268(14) Uani 0.690(2) 1 d D U P A 1
H2 H 0.739701 0.355271 0.496191 0.032 Uiso 0.690(2) 1 calc R U P A 1
C3 C 0.5406(10) 0.3666(9) 0.5705(2) 0.0370(9) Uani 0.690(2) 1 d D U P A 1
H3 H 0.631416 0.297372 0.592954 0.044 Uiso 0.690(2) 1 calc R U P A 1
C4 C 0.3330(8) 0.4505(6) 0.58657(18) 0.0364(10) Uani 0.690(2) 1 d D U P A 1
H4 H 0.265143 0.446708 0.621583 0.044 Uiso 0.690(2) 1 calc R U P A 1
C5 C 0.4387(2) 0.56063(16) 0.43294(5) 0.0235(2) Uani 1 1 d . . . . .
C6 C 0.2740(2) 0.68093(17) 0.41426(5) 0.0271(3) Uani 1 1 d . . . . .
H6 H 0.152265 0.721344 0.437911 0.033 Uiso 1 1 calc R U . . .
C7 C 0.2878(3) 0.74074(16) 0.36180(6) 0.0269(3) Uani 1 1 d . . . . .
H7 H 0.177591 0.821149 0.350496 0.032 Uiso 1 1 calc R U . . .
C8 C 0.4675(2) 0.68014(15) 0.32588(5) 0.0223(2) Uani 1 1 d . . . . .
C9 C 0.6028(3) 0.64941(17) 0.23419(5) 0.0264(3) Uani 1 1 d . . . . .
H9A H 0.619071 0.710385 0.200586 0.032 Uiso 1 1 calc R U . . .
H9B H 0.507484 0.552517 0.226368 0.032 Uiso 1 1 calc R U . . .
C10 C 0.8615(3) 0.60519(16) 0.25553(5) 0.0242(2) Uani 1 1 d . . . . .
H10 H 0.954503 0.703743 0.264302 0.029 Uiso 1 1 calc R U . . .
C11 C 0.8363(2) 0.50381(16) 0.30666(5) 0.0226(2) Uani 1 1 d . . . . .
C12 C 0.6339(2) 0.56101(15) 0.34331(5) 0.0213(2) Uani 1 1 d . . . . .
C13 C 0.6170(2) 0.50178(16) 0.39661(5) 0.0237(2) Uani 1 1 d . . . . .
H13 H 0.727264 0.421440 0.407928 0.028 Uiso 1 1 calc R U . . .
C2A C 0.230(3) 0.551(2) 0.5252(5) 0.052(5) Uani 0.310(2) 1 d D U P A 2
H2A H 0.096951 0.618339 0.515505 0.062 Uiso 0.310(2) 1 calc R U P A 2
C3A C 0.263(2) 0.4803(14) 0.5782(4) 0.037(2) Uani 0.310(2) 1 d D U P A 2
H3A H 0.155730 0.496096 0.607721 0.044 Uiso 0.310(2) 1 calc R U P A 2
C4A C 0.473(2) 0.3872(16) 0.5791(5) 0.032(2) Uani 0.310(2) 1 d D U P A 2
H4A H 0.529372 0.332800 0.610016 0.039 Uiso 0.310(2) 1 calc R U P A 2
S1A S 0.6231(13) 0.3806(9) 0.5177(3) 0.0313(8) Uani 0.310(2) 1 d D U P A 2

loop_
_atom_site_aniso_label
_atom_site_aniso_U_11
_atom_site_aniso_U_22
_atom_site_aniso_U_33
_atom_site_aniso_U_23
_atom_site_aniso_U_13
_atom_site_aniso_U_12
S1 0.0328(4) 0.0462(5) 0.0296(4) -0.0077(3) 0.0128(3) -0.0009(3)
F1 0.0337(4) 0.0360(4) 0.0246(4) -0.0038(3) 0.0074(3) 0.0008(4)
O1 0.0323(5) 0.0247(4) 0.0249(4) 0.0023(3) -0.0012(4) 0.0051(4)
O2 0.0363(5) 0.0310(5) 0.0300(5) 0.0014(4) 0.0045(4) 0.0122(4)
C1 0.0317(6) 0.0281(6) 0.0226(6) -0.0043(5) 0.0037(5) -0.0095(5)
C2 0.032(3) 0.031(3) 0.0169(19) 0.0028(15) 0.0028(16) 0.0021(17)
C3 0.039(2) 0.043(2) 0.028(2) 0.0037(15) -0.0027(15) -0.0107(18)
C4 0.038(2) 0.050(3) 0.0212(13) -0.0030(14) 0.0051(15) -0.0132(19)
C5 0.0252(6) 0.0231(5) 0.0223(5) -0.0036(4) 0.0018(4) -0.0046(5)
C6 0.0234(5) 0.0315(6) 0.0264(6) -0.0088(5) 0.0014(5) 0.0019(5)
C7 0.0247(5) 0.0265(6) 0.0295(6) -0.0050(5) -0.0028(5) 0.0056(5)
C8 0.0228(5) 0.0205(5) 0.0235(5) -0.0018(4) -0.0021(4) -0.0006(4)
C9 0.0288(6) 0.0278(6) 0.0227(6) 0.0001(4) -0.0004(5) 0.0003(5)
C10 0.0254(5) 0.0247(6) 0.0223(5) -0.0011(4) 0.0027(4) -0.0021(5)
C11 0.0242(5) 0.0221(5) 0.0217(5) -0.0018(4) 0.0017(4) 0.0002(4)
C12 0.0218(5) 0.0198(5) 0.0222(5) -0.0009(4) 0.0014(4) -0.0004(4)
C13 0.0260(5) 0.0205(5) 0.0247(6) 0.0006(4) 0.0015(5) 0.0015(5)
C2A 0.075(8) 0.040(5) 0.039(7) 0.013(5) 0.010(4) 0.006(4)
C3A 0.039(5) 0.039(4) 0.032(4) -0.003(3) 0.008(3) 0.003(3)
C4A 0.038(6) 0.036(4) 0.024(4) 0.006(3) 0.000(3) -0.012(4)
S1A 0.0294(11) 0.0336(15) 0.0309(12) 0.0076(9) -0.0037(8) 0.0028(9)

loop_
_atom_type_symbol
_atom_type_description
_atom_type_scat_dispersion_real
_atom_type_scat_dispersion_imag
_atom_type_scat_source
C C 0.0033 0.0016 'International Tables Vol C Tables 4.2.6.8 and 6.1.1.4'
H H 0.0000 0.0000 'International Tables Vol C Tables 4.2.6.8 and 6.1.1.4'
F F 0.0171 0.0103 'International Tables Vol C Tables 4.2.6.8 and 6.1.1.4'
O O 0.0106 0.0060 'International Tables Vol C Tables 4.2.6.8 and 6.1.1.4'
S S 0.1246 0.1234 'International Tables Vol C Tables 4.2.6.8 and 6.1.1.4'

loop_
_geom_angle_atom_site_label_1
_geom_angle_atom_site_label_2
_geom_angle_atom_site_label_3
_geom_angle
_geom_angle_site_symmetry_1
_geom_angle_site_symmetry_3
_geom_angle_publ_flag
C1 S1 C4 94.3(2) . . ?
C8 O1 C9 115.34(10) . . ?
C2 C1 S1 110.3(4) . . ?
C2 C1 C5 125.9(4) . . ?
C5 C1 S1 123.65(13) . . ?
C5 C1 S1A 126.2(3) . . ?
C2A C1 C5 120.9(6) . . ?
C2A C1 S1A 112.9(6) . . ?
C1 C2 H2 123.7 . . ?
C1 C2 C3 112.6(8) . . ?
C3 C2 H2 123.7 . . ?
C2 C3 H3 124.4 . . ?
C4 C3 C2 111.2(7) . . ?
C4 C3 H3 124.4 . . ?
S1 C4 H4 124.2 . . ?
C3 C4 S1 111.6(4) . . ?
C3 C4 H4 124.2 . . ?
C6 C5 C1 121.16(12) . . ?
C13 C5 C1 121.00(12) . . ?
C13 C5 C6 117.80(12) . . ?
C5 C6 H6 119.1 . . ?
C7 C6 C5 121.81(12) . . ?
C7 C6 H6 119.1 . . ?
C6 C7 H7 120.2 . . ?
C6 C7 C8 119.62(12) . . ?
C8 C7 H7 120.2 . . ?
O1 C8 C7 117.00(11) . . ?
O1 C8 C12 123.14(11) . . ?
C7 C8 C12 119.85(12) . . ?
O1 C9 H9A 109.8 . . ?
O1 C9 H9B 109.8 . . ?
O1 C9 C10 109.38(11) . . ?
H9A C9 H9B 108.2 . . ?
C10 C9 H9A 109.8 . . ?
C10 C9 H9B 109.8 . . ?
F1 C10 C9 109.34(11) . . ?
F1 C10 H10 109.2 . . ?
F1 C10 C11 110.05(10) . . ?
C9 C10 H10 109.2 . . ?
C9 C10 C11 109.88(11) . . ?
C11 C10 H10 109.2 . . ?
O2 C11 C10 122.81(12) . . ?
O2 C11 C12 124.42(12) . . ?
C12 C11 C10 112.75(11) . . ?
C8 C12 C11 120.19(11) . . ?
C8 C12 C13 119.72(11) . . ?
C13 C12 C11 120.01(11) . . ?
C5 C13 C12 121.20(12) . . ?
C5 C13 H13 119.4 . . ?
C12 C13 H13 119.4 . . ?
C1 C2A H2A 124.8 . . ?
C1 C2A C3A 110.4(11) . . ?
C3A C2A H2A 124.8 . . ?
C2A C3A H3A 124.7 . . ?
C4A C3A C2A 110.5(11) . . ?
C4A C3A H3A 124.7 . . ?
C3A C4A H4A 123.6 . . ?
C3A C4A S1A 112.7(10) . . ?
S1A C4A H4A 123.6 . . ?
C1 S1A C4A 93.4(6) . . ?

loop_
_geom_bond_atom_site_label_1
_geom_bond_atom_site_label_2
_geom_bond_distance
_geom_bond_site_symmetry_2
_geom_bond_publ_flag
S1 C1 1.667(2) . ?
S1 C4 1.701(4) . ?
F1 C10 1.3834(15) . ?
O1 C8 1.3648(15) . ?
O1 C9 1.4396(16) . ?
O2 C11 1.2081(17) . ?
C1 C2 1.396(9) . ?
C1 C5 1.4652(18) . ?
C1 C2A 1.428(11) . ?
C1 S1A 1.605(6) . ?
C2 H2 0.9300 . ?
C2 C3 1.442(8) . ?
C3 H3 0.9300 . ?
C3 C4 1.361(5) . ?
C4 H4 0.9300 . ?
C5 C6 1.4045(19) . ?
C5 C13 1.3871(17) . ?
C6 H6 0.9300 . ?
C6 C7 1.3789(19) . ?
C7 H7 0.9300 . ?
C7 C8 1.3910(18) . ?
C8 C12 1.3936(17) . ?
C9 H9A 0.9700 . ?
C9 H9B 0.9700 . ?
C9 C10 1.5137(19) . ?
C10 H10 0.9800 . ?
C10 C11 1.5148(17) . ?
C11 C12 1.4776(17) . ?
C12 C13 1.3973(17) . ?
C13 H13 0.9300 . ?
C2A H2A 0.9300 . ?
C2A C3A 1.434(11) . ?
C3A H3A 0.9300 . ?
C3A C4A 1.358(9) . ?
C4A H4A 0.9300 . ?
C4A S1A 1.701(9) . ?

loop_
_geom_torsion_atom_site_label_1
_geom_torsion_atom_site_label_2
_geom_torsion_atom_site_label_3
_geom_torsion_atom_site_label_4
_geom_torsion
_geom_torsion_site_symmetry_1
_geom_torsion_site_symmetry_2
_geom_torsion_site_symmetry_3
_geom_torsion_site_symmetry_4
_geom_torsion_publ_flag
S1 C1 C2 C3 2.4(11) . . . . ?
S1 C1 C5 C6 4.7(2) . . . . ?
S1 C1 C5 C13 -177.54(13) . . . . ?
F1 C10 C11 O2 20.63(18) . . . . ?
F1 C10 C11 C12 -161.01(10) . . . . ?
O1 C8 C12 C11 3.30(19) . . . . ?
O1 C8 C12 C13 179.95(11) . . . . ?
O1 C9 C10 F1 -177.22(9) . . . . ?
O1 C9 C10 C11 61.90(14) . . . . ?
O2 C11 C12 C8 -172.55(13) . . . . ?
O2 C11 C12 C13 10.8(2) . . . . ?
C1 S1 C4 C3 0.6(4) . . . . ?
C1 C2 C3 C4 -2.1(12) . . . . ?
C1 C5 C6 C7 177.36(12) . . . . ?
C1 C5 C13 C12 -177.32(12) . . . . ?
C1 C2A C3A C4A -0.5(17) . . . . ?
C2 C1 C5 C6 -171.9(7) . . . . ?
C2 C1 C5 C13 5.9(7) . . . . ?
C2 C3 C4 S1 0.7(8) . . . . ?
C4 S1 C1 C2 -1.7(7) . . . . ?
C4 S1 C1 C5 -178.76(19) . . . . ?
C5 C1 C2 C3 179.4(5) . . . . ?
C5 C1 C2A C3A -179.5(8) . . . . ?
C5 C1 S1A C4A 179.2(5) . . . . ?
C5 C6 C7 C8 0.6(2) . . . . ?
C6 C5 C13 C12 0.54(19) . . . . ?
C6 C7 C8 O1 -179.96(11) . . . . ?
C6 C7 C8 C12 -0.8(2) . . . . ?
C7 C8 C12 C11 -175.85(12) . . . . ?
C7 C8 C12 C13 0.80(19) . . . . ?
C8 O1 C9 C10 -50.93(14) . . . . ?
C8 C12 C13 C5 -0.7(2) . . . . ?
C9 O1 C8 C7 -162.12(11) . . . . ?
C9 O1 C8 C12 18.71(17) . . . . ?
C9 C10 C11 O2 141.08(14) . . . . ?
C9 C10 C11 C12 -40.57(15) . . . . ?
C10 C11 C12 C8 9.13(17) . . . . ?
C10 C11 C12 C13 -167.52(11) . . . . ?
C11 C12 C13 C5 175.96(12) . . . . ?
C13 C5 C6 C7 -0.5(2) . . . . ?
C2A C1 C5 C6 8.8(9) . . . . ?
C2A C1 C5 C13 -173.4(9) . . . . ?
C2A C1 S1A C4A -2.7(10) . . . . ?
C2A C3A C4A S1A -1.4(15) . . . . ?
C3A C4A S1A C1 2.4(11) . . . . ?
S1A C1 C5 C6 -173.2(4) . . . . ?
S1A C1 C5 C13 4.6(4) . . . . ?
S1A C1 C2A C3A 2.3(15) . . . . ?
